data_2230026
loop_
_publ_author_name
'Salam, Md. Abdus'
'Affan, Md. Abu'
'Asaruddin, Mohd. Razip'
'Ng, Seik Weng'
'Tiekink, Edward R. T.'

_publ_section_title
;
 3-{(<i>E</i>)-[1-(2-Hydroxyphenyl)ethylidene]amino}-1-(2-methylphenyl)thiourea
;
_journal_coeditor_code HG5025
_journal_issue 5
_journal_name_full 'Acta Crystallographica Section E'
_journal_page_first o1164
_journal_paper_doi 10.1107/S1600536811013729
_journal_volume 67
_journal_year 2011
_chemical_formula_iupac 'C16 H17 N3 O S'
_chemical_formula_moiety 'C16 H17 N3 O S'
_chemical_formula_sum 'C16 H17 N3 O S'
_chemical_formula_weight 299.39
_chemical_name_systematic
;
3-{(<i>E</i>)-[1-(2-Hydroxyphenyl)ethylidene]amino}-1-(2-methylphenyl)thiourea
;
_space_group_IT_number 14
_symmetry_cell_setting monoclinic
_symmetry_space_group_name_Hall '-P 2ybc'
_symmetry_space_group_name_H-M 'P 1 21/c 1'
_atom_sites_solution_hydrogens geom
_atom_sites_solution_primary direct
_atom_sites_solution_secondary difmap
_audit_creation_method SHELXL-97
_cell_angle_alpha 90.00
_cell_angle_beta 94.358(5)
_cell_angle_gamma 90.00
_cell_formula_units_Z 4
_cell_length_a 14.6966(8)
_cell_length_b 7.3586(4)
_cell_length_c 14.0926(8)
_cell_measurement_reflns_used 1905
_cell_measurement_temperature 100(2)
_cell_measurement_theta_max 29.3
_cell_measurement_theta_min 2.8
_cell_volume 1519.66(15)
_computing_cell_refinement 'CrysAlis PRO (Agilent, 2010)'
_computing_data_collection 'CrysAlis PRO (Agilent, 2010)'
_computing_data_reduction 'CrysAlis PRO (Agilent, 2010)'
_computing_molecular_graphics 'ORTEP-3 (Farrugia, 1997) and DIAMOND (Brandenburg, 2006)'
_computing_publication_material 'publCIF (Westrip, 2010)'
_computing_structure_refinement 'SHELXL97 (Sheldrick, 2008)'
_computing_structure_solution 'SHELXS97 (Sheldrick, 2008)'
_diffrn_ambient_temperature 100(2)
_diffrn_detector_area_resol_mean 10.4041
_diffrn_measured_fraction_theta_full 0.965
_diffrn_measured_fraction_theta_max 0.965
_diffrn_measurement_device_type
;
Agilent Supernova Dual diffractometer with an Atlas detector
;
_diffrn_measurement_method \w
_diffrn_radiation_monochromator Mirror
_diffrn_radiation_source 'SuperNova (Mo) X-ray Source'
_diffrn_radiation_type MoK\a
_diffrn_radiation_wavelength 0.71073
_diffrn_reflns_av_R_equivalents 0.0659
_diffrn_reflns_av_sigmaI/netI 0.1060
_diffrn_reflns_limit_h_max 19
_diffrn_reflns_limit_h_min -14
_diffrn_reflns_limit_k_max 7
_diffrn_reflns_limit_k_min -9
_diffrn_reflns_limit_l_max 15
_diffrn_reflns_limit_l_min -18
_diffrn_reflns_number 7614
_diffrn_reflns_theta_full 27.50
_diffrn_reflns_theta_max 27.50
_diffrn_reflns_theta_min 2.78
_diffrn_standards_decay_% 0
_diffrn_standards_interval_count 0
_diffrn_standards_interval_time 0
_diffrn_standards_number 0
_exptl_absorpt_coefficient_mu 0.215
_exptl_absorpt_correction_T_max 1.000
_exptl_absorpt_correction_T_min 0.419
_exptl_absorpt_correction_type multi-scan
_exptl_absorpt_process_details '(CrysAlis PRO; Agilent, 2010)'
_exptl_crystal_colour light-yellow
_exptl_crystal_density_diffrn 1.309
_exptl_crystal_density_method 'not measured'
_exptl_crystal_description prism
_exptl_crystal_F_000 632
_exptl_crystal_size_max 0.30
_exptl_crystal_size_mid 0.10
_exptl_crystal_size_min 0.05
_refine_diff_density_max 0.342
_refine_diff_density_min -0.336
_refine_ls_extinction_method none
_refine_ls_goodness_of_fit_ref 0.995
_refine_ls_hydrogen_treatment mixed
_refine_ls_matrix_type full
_refine_ls_number_parameters 201
_refine_ls_number_reflns 3375
_refine_ls_number_restraints 3
_refine_ls_restrained_S_all 0.995
_refine_ls_R_factor_all 0.1110
_refine_ls_R_factor_gt 0.0599
_refine_ls_shift/su_max 0.000
_refine_ls_shift/su_mean 0.000
_refine_ls_structure_factor_coef Fsqd
_refine_ls_weighting_details 'calc w=1/[\s^2^(Fo^2^)+(0.0769P)^2^+0.0000P] where P=(Fo^2^+2Fc^2^)/3'
_refine_ls_weighting_scheme calc
_refine_ls_wR_factor_gt 0.1324
_refine_ls_wR_factor_ref 0.1738
_reflns_number_gt 2094
_reflns_number_total 3375
_reflns_threshold_expression I>2\s(I)
_cod_data_source_file hg5025.cif
_cod_data_source_block I
_cod_original_sg_symbol_H-M 'P 21/c'
_cod_database_code 2230026
_cod_database_fobs_code 2230026

loop_
_symmetry_equiv_pos_as_xyz
'x, y, z'
'-x, y+1/2, -z+1/2'
'-x, -y, -z'
'x, -y-1/2, z-1/2'

loop_
_atom_site_type_symbol
_atom_site_label
_atom_site_fract_x
_atom_site_fract_y
_atom_site_fract_z
_atom_site_U_iso_or_equiv
_atom_site_adp_type
_atom_site_calc_flag
_atom_site_refinement_flags
_atom_site_occupancy
_atom_site_disorder_assembly
_atom_site_disorder_group
S S1 0.46230(5) 0.24817(10) 0.38597(5) 0.0188(2) Uani d . 1 . .
O O1 0.21619(14) 0.2307(3) 0.31997(15) 0.0250(5) Uani d D 1 . .
H H1O 0.2693(11) 0.261(4) 0.308(2) 0.038 Uiso d D 1 . .
N N1 0.33770(15) 0.3710(3) 0.22261(17) 0.0182(6) Uani d . 1 . .
N N2 0.42781(16) 0.4196(3) 0.21980(18) 0.0190(6) Uani d D 1 . .
H H2N 0.4433(19) 0.497(3) 0.1764(16) 0.023 Uiso d D 1 . .
N N3 0.57409(16) 0.4362(3) 0.27942(17) 0.0197(6) Uani d D 1 . .
H H3N 0.5801(19) 0.496(4) 0.2259(13) 0.024 Uiso d D 1 . .
C C1 0.1592(2) 0.2588(4) 0.2410(2) 0.0229(7) Uani d . 1 . .
C C2 0.0685(2) 0.2066(5) 0.2458(3) 0.0309(8) Uani d . 1 . .
H H2 0.0496 0.1544 0.3027 0.037 Uiso calc R 1 . .
C C3 0.0062(2) 0.2298(5) 0.1692(3) 0.0331(9) Uani d . 1 . .
H H3A -0.0553 0.1927 0.1732 0.040 Uiso calc R 1 . .
C C4 0.0327(2) 0.3073(5) 0.0857(3) 0.0320(8) Uani d . 1 . .
H H4 -0.0104 0.3236 0.0327 0.038 Uiso calc R 1 . .
C C5 0.1220(2) 0.3603(4) 0.0806(2) 0.0260(8) Uani d . 1 . .
H H5A 0.1396 0.4142 0.0236 0.031 Uiso calc R 1 . .
C C6 0.18777(19) 0.3372(4) 0.1568(2) 0.0200(7) Uani d . 1 . .
C C7 0.28345(19) 0.3879(4) 0.1464(2) 0.0189(7) Uani d . 1 . .
C C8 0.3131(2) 0.4548(4) 0.0530(2) 0.0229(7) Uani d . 1 . .
H H8A 0.3795 0.4432 0.0525 0.034 Uiso calc R 1 . .
H H8B 0.2957 0.5827 0.0445 0.034 Uiso calc R 1 . .
H H8C 0.2834 0.3824 0.0012 0.034 Uiso calc R 1 . .
C C9 0.48965(19) 0.3751(4) 0.2920(2) 0.0174(7) Uani d . 1 . .
C C10 0.65424(19) 0.4166(4) 0.3422(2) 0.0172(7) Uani d . 1 . .
C C11 0.6563(2) 0.4776(4) 0.4351(2) 0.0201(7) Uani d . 1 . .
H H11 0.6024 0.5242 0.4592 0.024 Uiso calc R 1 . .
C C12 0.7355(2) 0.4712(4) 0.4928(2) 0.0252(7) Uani d . 1 . .
H H12A 0.7364 0.5112 0.5570 0.030 Uiso calc R 1 . .
C C13 0.8147(2) 0.4057(4) 0.4568(2) 0.0253(7) Uani d . 1 . .
H H13 0.8703 0.4035 0.4960 0.030 Uiso calc R 1 . .
C C14 0.8128(2) 0.3441(4) 0.3647(2) 0.0231(7) Uani d . 1 . .
H H14 0.8671 0.2974 0.3414 0.028 Uiso calc R 1 . .
C C15 0.73287(19) 0.3485(4) 0.3047(2) 0.0195(7) Uani d . 1 . .
C C16 0.7318(2) 0.2841(4) 0.2034(2) 0.0260(8) Uani d . 1 . .
H H16A 0.7815 0.1969 0.1974 0.039 Uiso calc R 1 . .
H H16B 0.7401 0.3882 0.1615 0.039 Uiso calc R 1 . .
H H16C 0.6733 0.2253 0.1851 0.039 Uiso calc R 1 . .

loop_
_atom_site_aniso_label
_atom_site_aniso_U_11
_atom_site_aniso_U_22
_atom_site_aniso_U_33
_atom_site_aniso_U_12
_atom_site_aniso_U_13
_atom_site_aniso_U_23
S1 0.0225(4) 0.0163(4) 0.0179(4) -0.0009(3) 0.0039(3) -0.0001(3)
O1 0.0214(11) 0.0291(13) 0.0247(13) -0.0029(10) 0.0027(10) -0.0005(10)
N1 0.0150(12) 0.0148(13) 0.0247(15) -0.0010(10) 0.0019(10) -0.0010(11)
N2 0.0179(13) 0.0166(14) 0.0222(15) -0.0023(10) 0.0002(11) 0.0044(11)
N3 0.0187(13) 0.0205(14) 0.0199(15) -0.0006(11) 0.0016(11) 0.0052(11)
C1 0.0245(16) 0.0172(16) 0.0269(18) 0.0046(13) 0.0018(13) -0.0085(14)
C2 0.0234(17) 0.030(2) 0.040(2) -0.0028(14) 0.0098(15) -0.0020(16)
C3 0.0198(17) 0.031(2) 0.049(2) -0.0018(14) 0.0039(16) -0.0077(17)
C4 0.0248(18) 0.0298(19) 0.040(2) 0.0018(15) -0.0039(15) 0.0006(17)
C5 0.0242(17) 0.0207(17) 0.032(2) 0.0010(14) -0.0026(14) -0.0014(15)
C6 0.0174(15) 0.0158(16) 0.0266(18) -0.0010(12) 0.0003(13) -0.0037(13)
C7 0.0209(15) 0.0104(15) 0.0250(18) 0.0038(12) 0.0004(13) -0.0030(13)
C8 0.0248(16) 0.0192(17) 0.0247(18) -0.0002(13) 0.0021(13) -0.0036(14)
C9 0.0180(15) 0.0151(15) 0.0197(16) 0.0034(12) 0.0045(12) -0.0028(13)
C10 0.0185(15) 0.0126(15) 0.0205(17) -0.0006(12) 0.0014(12) 0.0014(12)
C11 0.0272(16) 0.0095(14) 0.0239(18) 0.0015(13) 0.0045(13) -0.0009(13)
C12 0.0354(19) 0.0158(16) 0.0235(18) -0.0033(14) -0.0037(14) 0.0013(14)
C13 0.0249(17) 0.0192(17) 0.030(2) -0.0021(13) -0.0091(14) 0.0055(14)
C14 0.0171(15) 0.0183(16) 0.034(2) 0.0001(13) 0.0034(13) 0.0026(15)
C15 0.0262(16) 0.0132(15) 0.0200(17) -0.0058(13) 0.0063(13) -0.0003(13)
C16 0.0275(17) 0.0240(18) 0.0276(19) -0.0018(14) 0.0094(14) -0.0020(14)

loop_
_atom_type_symbol
_atom_type_description
_atom_type_scat_dispersion_real
_atom_type_scat_dispersion_imag
_atom_type_scat_source
C C 0.0033 0.0016 'International Tables Vol C Tables 4.2.6.8 and 6.1.1.4'
H H 0.0000 0.0000 'International Tables Vol C Tables 4.2.6.8 and 6.1.1.4'
N N 0.0061 0.0033 'International Tables Vol C Tables 4.2.6.8 and 6.1.1.4'
O O 0.0106 0.0060 'International Tables Vol C Tables 4.2.6.8 and 6.1.1.4'
S S 0.1246 0.1234 'International Tables Vol C Tables 4.2.6.8 and 6.1.1.4'

loop_
_geom_angle_atom_site_label_1
_geom_angle_atom_site_label_2
_geom_angle_atom_site_label_3
_geom_angle_site_symmetry_1
_geom_angle_site_symmetry_3
_geom_angle
_geom_angle_publ_flag
C1 O1 H1O . . 108(2) ?
C7 N1 N2 . . 119.0(2) ?
C9 N2 N1 . . 120.6(2) ?
C9 N2 H2N . . 119(2) ?
N1 N2 H2N . . 119.3(19) ?
C9 N3 C10 . . 127.7(2) ?
C9 N3 H3N . . 115.6(19) ?
C10 N3 H3N . . 116.7(19) ?
O1 C1 C2 . . 116.8(3) ?
O1 C1 C6 . . 123.2(3) ?
C2 C1 C6 . . 120.0(3) ?
C3 C2 C1 . . 120.8(3) ?
C3 C2 H2 . . 119.6 ?
C1 C2 H2 . . 119.6 ?
C2 C3 C4 . . 120.2(3) ?
C2 C3 H3A . . 119.9 ?
C4 C3 H3A . . 119.9 ?
C5 C4 C3 . . 119.4(3) ?
C5 C4 H4 . . 120.3 ?
C3 C4 H4 . . 120.3 ?
C4 C5 C6 . . 122.1(3) ?
C4 C5 H5A . . 119.0 ?
C6 C5 H5A . . 119.0 ?
C5 C6 C1 . . 117.6(3) ?
C5 C6 C7 . . 120.1(3) ?
C1 C6 C7 . . 122.3(3) ?
N1 C7 C6 . . 115.1(3) ?
N1 C7 C8 . . 123.9(3) ?
C6 C7 C8 . . 120.9(3) ?
C7 C8 H8A . . 109.5 ?
C7 C8 H8B . . 109.5 ?
H8A C8 H8B . . 109.5 ?
C7 C8 H8C . . 109.5 ?
H8A C8 H8C . . 109.5 ?
H8B C8 H8C . . 109.5 ?
N3 C9 N2 . . 113.2(2) ?
N3 C9 S1 . . 124.3(2) ?
N2 C9 S1 . . 122.4(2) ?
C11 C10 C15 . . 121.0(3) ?
C11 C10 N3 . . 120.9(3) ?
C15 C10 N3 . . 117.9(3) ?
C12 C11 C10 . . 120.5(3) ?
C12 C11 H11 . . 119.7 ?
C10 C11 H11 . . 119.7 ?
C11 C12 C13 . . 119.5(3) ?
C11 C12 H12A . . 120.2 ?
C13 C12 H12A . . 120.2 ?
C14 C13 C12 . . 120.1(3) ?
C14 C13 H13 . . 120.0 ?
C12 C13 H13 . . 120.0 ?
C13 C14 C15 . . 121.5(3) ?
C13 C14 H14 . . 119.3 ?
C15 C14 H14 . . 119.3 ?
C14 C15 C10 . . 117.4(3) ?
C14 C15 C16 . . 121.1(3) ?
C10 C15 C16 . . 121.5(3) ?
C15 C16 H16A . . 109.5 ?
C15 C16 H16B . . 109.5 ?
H16A C16 H16B . . 109.5 ?
C15 C16 H16C . . 109.5 ?
H16A C16 H16C . . 109.5 ?
H16B C16 H16C . . 109.5 ?

loop_
_geom_bond_atom_site_label_1
_geom_bond_atom_site_label_2
_geom_bond_site_symmetry_2
_geom_bond_distance
_geom_bond_publ_flag
S1 C9 . 1.694(3) ?
O1 C1 . 1.357(4) ?
O1 H1O . 0.842(10) ?
N1 C7 . 1.295(4) ?
N1 N2 . 1.375(3) ?
N2 C9 . 1.352(4) ?
N2 H2N . 0.880(10) ?
N3 C9 . 1.344(3) ?
N3 C10 . 1.426(4) ?
N3 H3N . 0.882(10) ?
C1 C2 . 1.394(4) ?
C1 C6 . 1.411(4) ?
C2 C3 . 1.372(5) ?
C2 H2 . 0.9500 ?
C3 C4 . 1.390(5) ?
C3 H3A . 0.9500 ?
C4 C5 . 1.376(4) ?
C4 H4 . 0.9500 ?
C5 C6 . 1.400(4) ?
C5 H5A . 0.9500 ?
C6 C7 . 1.473(4) ?
C7 C8 . 1.500(4) ?
C8 H8A . 0.9800 ?
C8 H8B . 0.9800 ?
C8 H8C . 0.9800 ?
C10 C11 . 1.383(4) ?
C10 C15 . 1.400(4) ?
C11 C12 . 1.369(4) ?
C11 H11 . 0.9500 ?
C12 C13 . 1.391(4) ?
C12 H12A . 0.9500 ?
C13 C14 . 1.373(4) ?
C13 H13 . 0.9500 ?
C14 C15 . 1.395(4) ?
C14 H14 . 0.9500 ?
C15 C16 . 1.503(4) ?
C16 H16A . 0.9800 ?
C16 H16B . 0.9800 ?
C16 H16C . 0.9800 ?

loop_
_geom_hbond_atom_site_label_D
_geom_hbond_atom_site_label_H
_geom_hbond_atom_site_label_A
_geom_hbond_site_symmetry_A
_geom_hbond_distance_DH
_geom_hbond_distance_HA
_geom_hbond_distance_DA
_geom_hbond_angle_DHA
O1 H1o N1 . 0.842(10) 1.81(2) 2.551(3) 145(3)
N2 H2n S1 2_655 0.880(10) 2.508(16) 3.323(2) 154(3)
N3 H3n S1 2_655 0.882(10) 2.485(17) 3.286(3) 151(2)
C8 H8b Cg1 2_655 0.98 2.59 3.501(3) 155

loop_
_geom_torsion_atom_site_label_1
_geom_torsion_atom_site_label_2
_geom_torsion_atom_site_label_3
_geom_torsion_atom_site_label_4
_geom_torsion_site_symmetry_1
_geom_torsion_site_symmetry_2
_geom_torsion_site_symmetry_3
_geom_torsion_site_symmetry_4
_geom_torsion
_geom_torsion_publ_flag
C7 N1 N2 C9 . . . . -168.5(3) ?
O1 C1 C2 C3 . . . . -179.9(3) ?
C6 C1 C2 C3 . . . . 0.3(5) ?
C1 C2 C3 C4 . . . . -0.5(5) ?
C2 C3 C4 C5 . . . . 0.1(5) ?
C3 C4 C5 C6 . . . . 0.6(5) ?
C4 C5 C6 C1 . . . . -0.8(5) ?
C4 C5 C6 C7 . . . . 177.0(3) ?
O1 C1 C6 C5 . . . . -179.4(3) ?
C2 C1 C6 C5 . . . . 0.3(4) ?
O1 C1 C6 C7 . . . . 2.8(5) ?
C2 C1 C6 C7 . . . . -177.4(3) ?
N2 N1 C7 C6 . . . . -178.4(2) ?
N2 N1 C7 C8 . . . . 1.2(4) ?
C5 C6 C7 N1 . . . . 176.2(3) ?
C1 C6 C7 N1 . . . . -6.1(4) ?
C5 C6 C7 C8 . . . . -3.4(4) ?
C1 C6 C7 C8 . . . . 174.3(3) ?
C10 N3 C9 N2 . . . . 178.6(3) ?
C10 N3 C9 S1 . . . . -3.6(4) ?
N1 N2 C9 N3 . . . . -178.5(2) ?
N1 N2 C9 S1 . . . . 3.7(4) ?
C9 N3 C10 C11 . . . . -56.4(4) ?
C9 N3 C10 C15 . . . . 129.0(3) ?
C15 C10 C11 C12 . . . . -0.5(4) ?
N3 C10 C11 C12 . . . . -174.9(3) ?
C10 C11 C12 C13 . . . . 1.1(4) ?
C11 C12 C13 C14 . . . . -1.5(5) ?
C12 C13 C14 C15 . . . . 1.2(5) ?
C13 C14 C15 C10 . . . . -0.6(4) ?
C13 C14 C15 C16 . . . . 178.8(3) ?
C11 C10 C15 C14 . . . . 0.2(4) ?
N3 C10 C15 C14 . . . . 174.8(3) ?
C11 C10 C15 C16 . . . . -179.2(3) ?
N3 C10 C15 C16 . . . . -4.6(4) ?

loop_
_cod_related_entry_id
_cod_related_entry_database
_cod_related_entry_code
1 ChemSpider 30656643
